data_3000357
loop_
_publ_author_name
'Duwal, Sakun'

_journal_name_full 'To be published'
_chemical_formula_sum Sm
_space_group_name_Hall '-R 3 2"'
_space_group_name_H-M_alt 'R -3 m :H'
_cell_angle_alpha 90.000000
_cell_angle_beta 90.000000
_cell_angle_gamma 120.000000
_cell_length_a 6.180000
_cell_length_b 6.180000
_cell_length_c 15.360000
_cell_volume 508.041
_cod_database_code 3000357
_cod_hold_until_date 2022-09-12

loop_
_atom_site_label
_atom_site_fract_x
_atom_site_fract_y
_atom_site_fract_z
? ? ? ?
